data_9002714
loop_
_publ_author_name
'Tribaudino, M.'
'Nestola, F.'
'Camara, F.'
'Domeneghetti, M. C.'

_publ_section_title
;
 The high-temperature P2_1/c - C2/c phase transition in Fe-free pyroxene
 (Ca.15Mg1.85Si2O6): Structural and thermodynamic behavior
 Sample: dien2, T = 650 deg C
;
_journal_name_full 'American Mineralogist'
_journal_page_first 648
_journal_page_last 657
_journal_volume 87
_journal_year 2002
_chemical_compound_source Synthetic
_chemical_formula_sum 'Ca0.15 Mg1.85 O6 Si2'
_chemical_name_mineral Clinoenstatite
_space_group_IT_number 14
_symmetry_space_group_name_Hall '-P 2ybc'
_symmetry_space_group_name_H-M 'P 1 21/c 1'
_cell_angle_alpha 90
_cell_angle_beta 108.64
_cell_angle_gamma 90
_cell_length_a 9.713
_cell_length_b 8.913
_cell_length_c 5.234
_cell_formula_units_Z 4
_cell_volume 429.350
_database_code_amcsd 0002803
_diffrn_ambient_temperature 923.15
_exptl_crystal_density_diffrn 3.143
_cod_original_formula_sum 'O6 Si2 Mg1.85 Ca.15'
_cod_database_code 9002714

loop_
_space_group_symop_operation_xyz
x,y,z
x,1/2-y,1/2+z
-x,1/2+y,1/2-z
-x,-y,-z

loop_
_atom_site_aniso_label
_atom_site_aniso_U_11
_atom_site_aniso_U_22
_atom_site_aniso_U_33
_atom_site_aniso_U_12
_atom_site_aniso_U_13
_atom_site_aniso_U_23
O1A 0.01259 0.02205 0.01565 -0.00213 0.00282 -0.00038
O1B 0.01344 0.01662 0.01427 0.00024 0.00386 -0.00023
O2A 0.02458 0.01618 0.02138 -0.00751 0.00883 -0.00333
O2B 0.02393 0.01912 0.02850 -0.00742 0.01085 -0.00684
O3A 0.01794 0.02438 0.02033 -0.00114 0.00521 0.00996
O3B 0.01803 0.02328 0.01792 0.00399 0.00582 0.00860
SiA 0.01182 0.01240 0.01091 -0.00126 0.00359 -0.00098
SiB 0.01181 0.01040 0.01178 -0.00170 0.00377 -0.00118
Mg1 0.01807 0.01629 0.01330 0.00098 0.00501 0.00100
Mg2 0.02634 0.03240 0.01676 0.00475 0.00326 0.00277
Ca2 0.02634 0.03240 0.01676 0.00475 0.00326 0.00277

loop_
_atom_site_label
_atom_site_fract_x
_atom_site_fract_y
_atom_site_fract_z
_atom_site_occupancy
_atom_site_U_iso_or_equiv
O1A 0.86807 0.33954 0.17543 1.00000 0.01717
O1B 0.37321 0.84096 0.13015 1.00000 0.01491
O2A 0.12149 0.49930 0.32662 1.00000 0.02036
O2B 0.63021 0.98629 0.37674 1.00000 0.02326
O3A 0.10371 0.27021 0.59168 1.00000 0.02110
O3B 0.60314 0.70639 0.47337 1.00000 0.01973
SiA 0.04250 0.34052 0.28366 1.00000 0.01172
SiB 0.54963 0.83857 0.23700 1.00000 0.01133
Mg1 0.25025 0.65276 0.22705 1.00000 0.01589
Mg2 0.25478 0.01793 0.22547 0.85000 0.02602
Ca2 0.25478 0.01793 0.22547 0.15000 0.02602

loop_
_cod_related_entry_id
_cod_related_entry_database
_cod_related_entry_code
1 AMCSD 0002803
